data_7236535
loop_
_publ_author_name
'Pandey, Vinay Kumar'
'Dixit, Manish Kumar'
'Manneville, S\'ebastien'
'Bucher, Christophe'
'Dubey, Mrigendra'

_publ_section_title
;
 A multi-stimuli responsive conductive sonometallogel: a mechanistic
 insight into the role of ultrasound in gelation
;
_journal_issue 13
_journal_name_full 'Journal of Materials Chemistry A'
_journal_page_first 6211
_journal_paper_doi 10.1039/C7TA00854F
_journal_volume 5
_journal_year 2017
_chemical_absolute_configuration syn
_chemical_compound_source Synthesized
_chemical_formula_moiety 'C55 H90 N12 O38 Zn3'
_chemical_formula_sum 'C55 H90 N12 O38 Zn3'
_chemical_formula_weight 1723.50
_space_group_IT_number 15
_space_group_name_Hall '-C 2yc'
_space_group_name_H-M_alt 'C 1 2/c 1'
_symmetry_cell_setting monoclinic
_symmetry_Int_Tables_number 15
_symmetry_space_group_name_H-M 'C 1 2/c 1'
_atom_sites_solution_hydrogens geom
_atom_sites_solution_primary direct
_atom_sites_solution_secondary difmap
_audit_creation_method SHELXL-97
_audit_update_record
;
2016-12-22 deposited with the CCDC.
2017-02-22 downloaded from the CCDC.
;
_cell_angle_alpha 90.00
_cell_angle_beta 105.599(10)
_cell_angle_gamma 90.00
_cell_formula_units_Z 4
_cell_length_a 17.4999(15)
_cell_length_b 22.610(3)
_cell_length_c 19.1969(16)
_cell_measurement_temperature 293(2)
_cell_volume 7315.9(14)
_computing_cell_refinement 'Bruker SMART'
_computing_data_collection 'Bruker SMART'
_computing_data_reduction 'Bruker SAINT'
_computing_molecular_graphics 'Bruker SHELXTL'
_computing_publication_material 'Bruker SHELXTL'
_computing_structure_refinement 'SHELXL-97 (Sheldrick, 1997)'
_computing_structure_solution 'SHELXS-97 (Sheldrick, 1990)'
_diffrn_ambient_temperature 293(2)
_diffrn_measured_fraction_theta_full 0.994
_diffrn_measured_fraction_theta_max 0.877
_diffrn_measurement_device_type 'CCD area detector'
_diffrn_measurement_method 'phi and omega scans'
_diffrn_radiation_monochromator graphite
_diffrn_radiation_type MoK\a
_diffrn_radiation_wavelength 0.71073
_diffrn_reflns_av_R_equivalents 0.0744
_diffrn_reflns_av_sigmaI/netI 0.1012
_diffrn_reflns_limit_h_max 23
_diffrn_reflns_limit_h_min -20
_diffrn_reflns_limit_k_max 29
_diffrn_reflns_limit_k_min -10
_diffrn_reflns_limit_l_max 25
_diffrn_reflns_limit_l_min -14
_diffrn_reflns_number 12879
_diffrn_reflns_theta_full 26.00
_diffrn_reflns_theta_max 28.33
_diffrn_reflns_theta_min 1.80
_diffrn_source 'fine-focus sealed tube'
_exptl_absorpt_coefficient_mu 1.079
_exptl_crystal_colour 'Pale yellow'
_exptl_crystal_density_diffrn 1.565
_exptl_crystal_density_method 'not measured'
_exptl_crystal_description Rod
_exptl_crystal_F_000 3592
_exptl_crystal_recrystallization_method 'DMF Water mixture'
_exptl_crystal_size_max 0.5
_exptl_crystal_size_mid 0.3
_exptl_crystal_size_min 0.2
_refine_diff_density_max 2.470
_refine_diff_density_min -2.210
_refine_diff_density_rms 0.178
_refine_ls_extinction_coef 0.0004(3)
_refine_ls_extinction_expression Fc^*^=kFc[1+0.001xFc^2^\l^3^/sin(2\q)]^-1/4^
_refine_ls_extinction_method SHELXL
_refine_ls_goodness_of_fit_ref 1.209
_refine_ls_hydrogen_treatment mixed
_refine_ls_matrix_type full
_refine_ls_number_parameters 473
_refine_ls_number_reflns 8013
_refine_ls_number_restraints 0
_refine_ls_restrained_S_all 1.209
_refine_ls_R_factor_all 0.1338
_refine_ls_R_factor_gt 0.1025
_refine_ls_shift/su_max 2.602
_refine_ls_shift/su_mean 0.107
_refine_ls_structure_factor_coef Fsqd
_refine_ls_weighting_details 'calc w=1/[\s^2^(Fo^2^)+(0.2000P)^2^+0.0000P] where P=(Fo^2^+2Fc^2^)/3'
_refine_ls_weighting_scheme calc
_refine_ls_wR_factor_gt 0.2907
_refine_ls_wR_factor_ref 0.3597
_reflns_number_gt 5197
_reflns_number_total 8013
_reflns_threshold_expression >2sigma(I)
_cod_data_source_file c7ta00854f5.cif
_cod_data_source_block mdvlzn_lt_mo
_cod_original_cell_volume 7316.0(12)
_cod_original_sg_symbol_H-M 'C 2/c'
_cod_database_code 7236535

loop_
_symmetry_equiv_pos_as_xyz
'x, y, z'
'-x, y, -z+1/2'
'x+1/2, y+1/2, z'
'-x+1/2, y+1/2, -z+1/2'
'-x, -y, -z'
'x, -y, z-1/2'
'-x+1/2, -y+1/2, -z'
'x+1/2, -y+1/2, z-1/2'

loop_
_atom_site_label
_atom_site_type_symbol
_atom_site_fract_x
_atom_site_fract_y
_atom_site_fract_z
_atom_site_U_iso_or_equiv
_atom_site_adp_type
_atom_site_occupancy
_atom_site_symmetry_multiplicity
_atom_site_calc_flag
_atom_site_refinement_flags
_atom_site_disorder_assembly
_atom_site_disorder_group
Zn1 Zn 0.5000 0.56767(4) 0.2500 0.0327(3) Uani 1 2 d S . .
Zn2 Zn 0.72820(4) 0.40490(3) 0.36830(4) 0.0348(3) Uani 1 1 d . . .
O28 O 0.6028(3) 0.41831(18) 0.3567(2) 0.0361(10) Uani 1 1 d . . .
O26 O 0.6865(3) 0.38002(17) 0.2491(2) 0.0346(9) Uani 1 1 d . . .
O25 O 0.4462(3) 0.49189(17) 0.2884(2) 0.0330(9) Uani 1 1 d . . .
O27 O 0.4735(3) 0.42730(19) 0.4634(2) 0.0350(10) Uani 1 1 d . . .
H27 H 0.5219 0.4312 0.4762 0.053 Uiso 1 1 calc R . .
O36 O 0.8352(3) 0.36991(18) 0.3811(3) 0.0472(12) Uani 1 1 d . . .
N19 N 0.7413(3) 0.4808(2) 0.3130(3) 0.0343(11) Uani 1 1 d . . .
N11 N 0.6872(3) 0.3233(2) 0.3931(3) 0.0365(11) Uani 1 1 d . . .
O35 O 0.7535(3) 0.45243(19) 0.4608(2) 0.0422(11) Uani 1 1 d . . .
C30 C 0.8210(5) 0.6028(3) 0.4349(4) 0.0513(19) Uani 1 1 d . . .
H30 H 0.8257 0.6285 0.3984 0.062 Uiso 1 1 calc R . .
C31 C 0.8440(5) 0.6219(3) 0.5048(5) 0.056(2) Uani 1 1 d . . .
H31 H 0.8639 0.6599 0.5156 0.068 Uiso 1 1 calc R . .
C9 C 0.8450(4) 0.2129(3) 0.4336(4) 0.0413(15) Uani 1 1 d . . .
H9 H 0.8134 0.1829 0.4440 0.050 Uiso 1 1 calc R . .
C5 C 0.8607(4) 0.3158(3) 0.4010(3) 0.0431(16) Uani 1 1 d . . .
C21 C 0.4723(4) 0.4835(2) 0.3538(3) 0.0318(12) Uani 1 1 d . . .
C8 C 0.9222(5) 0.2008(3) 0.4376(4) 0.0522(18) Uani 1 1 d . . .
H8 H 0.9416 0.1624 0.4470 0.063 Uiso 1 1 calc R . .
N22 N 0.5201(3) 0.5218(2) 0.3969(3) 0.0356(12) Uani 1 1 d . . .
H22 H 0.5326 0.5188 0.4433 0.043 Uiso 1 1 calc R . .
C15 C 0.4471(4) 0.4270(3) 0.3869(3) 0.0357(14) Uani 1 1 d . . .
C16 C 0.3566(4) 0.4255(3) 0.3687(3) 0.0369(14) Uani 1 1 d . . .
H16A H 0.3408 0.3906 0.3907 0.044 Uiso 1 1 calc R . .
H16B H 0.3387 0.4598 0.3903 0.044 Uiso 1 1 calc R . .
C24 C 0.5952(4) 0.6065(3) 0.3994(3) 0.0362(13) Uani 1 1 d . . .
H24 H 0.6078 0.6033 0.4495 0.043 Uiso 1 1 calc R . .
C41 C 0.6610(5) 0.7096(3) 0.2729(4) 0.0495(17) Uani 1 1 d . . .
H41 H 0.6594 0.7138 0.2244 0.059 Uiso 1 1 calc R . .
C40 C 0.6990(5) 0.7525(3) 0.3221(4) 0.0552(19) Uani 1 1 d . . .
H40 H 0.7218 0.7851 0.3060 0.066 Uiso 1 1 calc R . .
C34 C 0.7830(4) 0.5071(3) 0.4728(3) 0.0355(13) Uani 1 1 d . . .
C10 C 0.7268(4) 0.2747(3) 0.4086(3) 0.0384(14) Uani 1 1 d . . .
H10 H 0.6996 0.2411 0.4166 0.046 Uiso 1 1 calc R . .
C6 C 0.9394(5) 0.3026(3) 0.4080(4) 0.0509(18) Uani 1 1 d . . .
H6 H 0.9725 0.3323 0.3993 0.061 Uiso 1 1 calc R . .
N18 N 0.7179(3) 0.4764(2) 0.2391(3) 0.0338(11) Uani 1 1 d . . .
H18 H 0.7240 0.5053 0.2119 0.041 Uiso 1 1 calc R . .
C14 C 0.4791(4) 0.3722(2) 0.3553(3) 0.0343(13) Uani 1 1 d . . .
H14A H 0.4651 0.3368 0.3777 0.041 Uiso 1 1 calc R . .
H14B H 0.4535 0.3699 0.3039 0.041 Uiso 1 1 calc R . .
N12 N 0.6070(3) 0.3220(2) 0.3877(3) 0.0388(12) Uani 1 1 d . . .
H12 H 0.5837 0.2907 0.3971 0.047 Uiso 1 1 calc R . .
C17 C 0.6850(4) 0.4249(3) 0.2112(3) 0.0323(12) Uani 1 1 d . . .
C13 C 0.5672(4) 0.3734(3) 0.3666(3) 0.0342(13) Uani 1 1 d . . .
C20 C 0.7664(4) 0.5316(3) 0.3403(3) 0.0359(13) Uani 1 1 d . . .
H20 H 0.7693 0.5618 0.3083 0.043 Uiso 1 1 calc R . .
C38 C 0.6680(4) 0.6983(3) 0.4166(4) 0.0452(16) Uani 1 1 d . . .
H38 H 0.6710 0.6946 0.4655 0.054 Uiso 1 1 calc R . .
C4 C 0.8111(4) 0.2687(3) 0.4144(3) 0.0364(14) Uani 1 1 d . . .
C29 C 0.7902(4) 0.5455(3) 0.4158(3) 0.0363(13) Uani 1 1 d . . .
C33 C 0.8070(4) 0.5288(3) 0.5440(4) 0.0486(17) Uani 1 1 d . . .
H33 H 0.8017 0.5046 0.5816 0.058 Uiso 1 1 calc R . .
C37 C 0.6290(4) 0.6550(3) 0.3694(4) 0.0402(14) Uani 1 1 d . . .
C32 C 0.8377(5) 0.5839(4) 0.5597(5) 0.063(2) Uani 1 1 d . . .
H32 H 0.8545 0.5963 0.6076 0.076 Uiso 1 1 calc R . .
C7 C 0.9717(5) 0.2459(3) 0.4277(5) 0.056(2) Uani 1 1 d . . .
H7 H 1.0255 0.2389 0.4340 0.067 Uiso 1 1 calc R . .
O43 O 0.5903(3) 0.62129(18) 0.2456(2) 0.0411(11) Uani 1 1 d . . .
N23 N 0.5484(4) 0.5670(2) 0.3616(3) 0.0356(12) Uani 1 1 d . . .
C42 C 0.6252(4) 0.6605(3) 0.2947(3) 0.0385(14) Uani 1 1 d . . .
C39 C 0.7031(5) 0.7470(3) 0.3936(4) 0.0534(19) Uani 1 1 d . . .
H39 H 0.7289 0.7755 0.4266 0.064 Uiso 1 1 calc R . .
O5AA O 0.6792(3) 0.58214(13) 0.16436(19) 0.0412(11) Uani 1 1 d G . .
H5AA H 0.7227 0.6007 0.1704 0.062 Uiso 1 1 d G . .
H5AB H 0.6482 0.6019 0.1828 0.062 Uiso 1 1 d G . .
O6AA O 0.6655(2) 0.12857(11) 0.43644(19) 0.0694(17) Uani 1 1 d G . .
H6AA H 0.6211 0.1115 0.4317 0.104 Uiso 1 1 d G . .
H6AB H 0.7020 0.1084 0.4645 0.104 Uiso 1 1 d G . .
O6 O 0.37592(19) 0.24535(16) 0.2578(2) 0.147(4) Uani 1 1 d G . .
H6A H 0.3905 0.2673 0.2949 0.220 Uiso 1 1 d G . .
H6B H 0.3882 0.2097 0.2695 0.220 Uiso 1 1 d G . .
O8 O 0.51228(19) 0.22319(12) 0.38173(18) 0.197(7) Uani 1 1 d G . .
H8A H 0.5211 0.2423 0.4212 0.295 Uiso 1 1 d G . .
H8B H 0.4634 0.2142 0.3676 0.295 Uiso 1 1 d G . .
O1AA O 0.6255(3) 0.44475(12) 0.51910(15) 0.0446(11) Uani 1 1 d G . .
H1AA H 0.6457 0.4298 0.5606 0.067 Uiso 1 1 d G . .
H1AB H 0.6613 0.4486 0.4970 0.067 Uiso 1 1 d G . .
O0AA O 0.6725(3) 0.12916(10) 0.2990(2) 0.0772(18) Uani 1 1 d G . .
H0AD H 0.6480 0.0963 0.2928 0.116 Uiso 1 1 d G . .
H0AE H 0.6423 0.1561 0.2757 0.116 Uiso 1 1 d G . .
O4 O 0.5061(5) 0.1118(3) 0.4141(5) 0.109(3) Uani 1 1 d G . .
H4A H 0.4846 0.0783 0.4019 0.164 Uiso 1 1 d G . .
H4B H 0.5551 0.1071 0.4352 0.164 Uiso 1 1 d G . .
O2AA O 0.9340(5) 0.4473(4) 0.3536(10) 0.167(6) Uani 1 1 d G . .
H2AA H 0.9584 0.4754 0.3394 0.251 Uiso 1 1 d G . .
H2AB H 0.9506 0.4144 0.3420 0.251 Uiso 1 1 d G . .
O3AA O 1.0000 0.3870(11) 0.2500 0.264(15) Uani 1 2 d S . .
H3AA H 1.0059 0.3990 0.2914 0.397 Uiso 0.50 1 calc PR . .
C0AA C 1.0000 0.3247(15) 0.2500 0.228(19) Uani 1 2 d S . .
H0AA H 1.0507 0.3106 0.2469 0.342 Uiso 0.50 1 calc PR A -1
H0AB H 0.9594 0.3106 0.2092 0.342 Uiso 0.50 1 calc PR A -1
H0AC H 0.9899 0.3106 0.2938 0.342 Uiso 0.50 1 calc PR A -1
O4AA O 0.5000 0.0000 0.5000 0.46(3) Uiso 1 2 d S . .
O1 O 0.890(3) 0.3988(13) 0.249(2) 0.351(14) Uiso 1 1 d G . .
H1 H 0.9337 0.3889 0.2423 0.527 Uiso 1 1 d G . .
H3AB H 0.8908 0.3923 0.2934 0.527 Uiso 1 1 d G . .
O2 O 0.976(2) 0.4423(17) 0.458(2) 0.441(19) Uiso 1 1 d . . .
O7AA O 0.5596(6) 0.0515(4) 0.2134(5) 0.102(3) Uani 1 1 d G . .
H7AA H 0.5231 0.0649 0.2306 0.152 Uiso 1 1 d G . .
H7AB H 0.5692 0.0157 0.2264 0.152 Uiso 1 1 d G . .

loop_
_atom_site_aniso_label
_atom_site_aniso_U_11
_atom_site_aniso_U_22
_atom_site_aniso_U_33
_atom_site_aniso_U_23
_atom_site_aniso_U_13
_atom_site_aniso_U_12
Zn1 0.0473(7) 0.0250(5) 0.0194(5) 0.000 -0.0018(4) 0.000
Zn2 0.0445(5) 0.0248(4) 0.0292(5) 0.0025(2) -0.0001(3) 0.0035(3)
O28 0.048(3) 0.0275(19) 0.034(2) 0.0061(17) 0.0136(19) 0.0030(19)
O26 0.040(2) 0.027(2) 0.033(2) -0.0008(17) 0.0018(18) 0.0008(18)
O25 0.043(2) 0.0267(19) 0.024(2) 0.0025(16) 0.0002(17) 0.0007(18)
O27 0.044(2) 0.037(2) 0.0168(19) 0.0029(16) -0.0035(16) 0.006(2)
O36 0.050(3) 0.033(2) 0.053(3) 0.011(2) 0.002(2) 0.011(2)
N19 0.037(3) 0.029(2) 0.031(3) -0.003(2) -0.001(2) 0.001(2)
N11 0.040(3) 0.027(2) 0.035(3) 0.001(2) -0.003(2) 0.001(2)
O35 0.063(3) 0.033(2) 0.028(2) 0.0008(18) 0.009(2) -0.001(2)
C30 0.057(5) 0.032(3) 0.054(5) -0.011(3) -0.005(3) -0.008(3)
C31 0.059(5) 0.046(4) 0.056(5) -0.026(4) 0.002(4) -0.005(4)
C9 0.051(4) 0.031(3) 0.039(4) 0.006(3) 0.009(3) 0.007(3)
C5 0.056(4) 0.029(3) 0.034(3) 0.001(3) -0.006(3) 0.007(3)
C21 0.044(3) 0.025(3) 0.022(3) -0.001(2) 0.002(2) 0.003(2)
C8 0.048(4) 0.037(3) 0.065(5) 0.011(3) 0.004(3) 0.008(3)
N22 0.052(3) 0.025(2) 0.021(2) 0.0010(18) -0.004(2) 0.001(2)
C15 0.049(4) 0.029(3) 0.023(3) 0.002(2) -0.002(2) 0.006(3)
C16 0.050(4) 0.029(3) 0.027(3) 0.000(2) 0.004(3) -0.001(3)
C24 0.043(4) 0.032(3) 0.029(3) -0.007(2) 0.002(2) -0.002(3)
C41 0.072(5) 0.033(3) 0.035(4) -0.003(3) 0.001(3) -0.012(3)
C40 0.075(5) 0.036(3) 0.051(4) -0.006(3) 0.010(4) -0.016(4)
C34 0.028(3) 0.039(3) 0.031(3) -0.008(3) -0.006(2) 0.005(3)
C10 0.052(4) 0.025(3) 0.030(3) 0.004(2) -0.002(3) 0.008(3)
C6 0.048(4) 0.033(3) 0.066(5) 0.005(3) 0.005(3) 0.003(3)
N18 0.041(3) 0.029(2) 0.023(2) 0.0029(19) -0.005(2) -0.003(2)
C14 0.045(4) 0.027(3) 0.024(3) -0.003(2) -0.003(2) 0.004(3)
N12 0.049(3) 0.027(2) 0.038(3) 0.005(2) 0.006(2) 0.005(2)
C17 0.037(3) 0.030(3) 0.024(3) -0.001(2) -0.002(2) 0.000(3)
C13 0.045(4) 0.031(3) 0.018(3) -0.002(2) -0.005(2) 0.004(3)
C20 0.036(3) 0.028(3) 0.033(3) -0.001(2) -0.010(2) -0.002(2)
C38 0.053(4) 0.037(3) 0.038(4) -0.018(3) -0.001(3) -0.008(3)
C4 0.044(4) 0.032(3) 0.026(3) -0.004(2) -0.003(2) 0.004(3)
C29 0.030(3) 0.035(3) 0.033(3) -0.001(2) -0.010(2) 0.007(3)
C33 0.052(4) 0.050(4) 0.034(4) -0.005(3) -0.005(3) 0.006(3)
C37 0.052(4) 0.029(3) 0.035(3) -0.007(3) 0.003(3) 0.002(3)
C32 0.072(6) 0.063(5) 0.041(4) -0.024(4) -0.008(4) 0.000(4)
C7 0.041(4) 0.036(3) 0.085(6) 0.007(4) 0.006(4) 0.010(3)
O43 0.057(3) 0.032(2) 0.027(2) -0.0059(17) 0.000(2) -0.012(2)
N23 0.055(3) 0.026(2) 0.021(2) -0.0004(18) 0.003(2) 0.003(2)
C42 0.051(4) 0.028(3) 0.028(3) -0.005(2) -0.003(3) -0.005(3)
C39 0.068(5) 0.043(4) 0.043(4) -0.021(3) 0.003(3) -0.006(4)
O5AA 0.052(3) 0.033(2) 0.030(2) 0.0000(18) -0.0045(19) -0.001(2)
O6AA 0.099(5) 0.056(3) 0.044(3) 0.013(3) 0.004(3) 0.017(3)
O6 0.191(11) 0.143(8) 0.089(7) 0.009(6) 0.009(7) -0.049(8)
O8 0.087(6) 0.064(5) 0.41(2) -0.034(8) 0.026(9) -0.029(5)
O1AA 0.053(3) 0.046(2) 0.029(2) 0.004(2) 0.0001(19) 0.005(2)
O0AA 0.074(4) 0.081(4) 0.068(4) 0.003(3) 0.006(3) 0.019(4)
O4 0.091(6) 0.101(5) 0.129(8) -0.007(6) 0.019(5) -0.012(5)
O2AA 0.102(7) 0.095(6) 0.32(2) 0.066(9) 0.076(10) 0.021(6)
O3AA 0.38(4) 0.151(17) 0.36(5) 0.000 0.27(3) 0.000
C0AA 0.39(6) 0.19(3) 0.099(19) 0.000 0.06(3) 0.000
O7AA 0.093(6) 0.102(6) 0.113(7) -0.015(5) 0.032(5) -0.001(5)

loop_
_atom_type_symbol
_atom_type_description
_atom_type_scat_dispersion_real
_atom_type_scat_dispersion_imag
_atom_type_scat_source
C C 0.0033 0.0016 'International Tables Vol C Tables 4.2.6.8 and 6.1.1.4'
H H 0.0000 0.0000 'International Tables Vol C Tables 4.2.6.8 and 6.1.1.4'
N N 0.0061 0.0033 'International Tables Vol C Tables 4.2.6.8 and 6.1.1.4'
O O 0.0106 0.0060 'International Tables Vol C Tables 4.2.6.8 and 6.1.1.4'
Zn Zn 0.2839 1.4301 'International Tables Vol C Tables 4.2.6.8 and 6.1.1.4'

loop_
_geom_angle_atom_site_label_1
_geom_angle_atom_site_label_2
_geom_angle_atom_site_label_3
_geom_angle
_geom_angle_site_symmetry_1
_geom_angle_site_symmetry_3
O43 Zn1 O43 105.9(3) 2_655 .
O43 Zn1 N23 86.59(19) 2_655 2_655
O43 Zn1 N23 93.92(19) . 2_655
O43 Zn1 N23 93.92(19) 2_655 .
O43 Zn1 N23 86.59(19) . .
N23 Zn1 N23 179.2(3) 2_655 .
O43 Zn1 O25 92.50(17) 2_655 .
O43 Zn1 O25 154.80(17) . .
N23 Zn1 O25 104.45(17) 2_655 .
N23 Zn1 O25 74.86(18) . .
O43 Zn1 O25 154.80(17) 2_655 2_655
O43 Zn1 O25 92.50(17) . 2_655
N23 Zn1 O25 74.86(18) 2_655 2_655
N23 Zn1 O25 104.45(17) . 2_655
O25 Zn1 O25 76.2(2) . 2_655
O36 Zn2 O35 97.3(2) . .
O36 Zn2 N19 99.4(2) . .
O35 Zn2 N19 88.96(18) . .
O36 Zn2 N11 89.44(19) . .
O35 Zn2 N11 106.14(19) . .
N19 Zn2 N11 161.5(2) . .
O36 Zn2 O28 164.48(17) . .
O35 Zn2 O28 89.60(19) . .
N19 Zn2 O28 94.62(18) . .
N11 Zn2 O28 75.26(18) . .
O36 Zn2 O26 93.58(18) . .
O35 Zn2 O26 161.77(16) . .
N19 Zn2 O26 74.81(17) . .
N11 Zn2 O26 88.51(17) . .
O28 Zn2 O26 83.61(16) . .
C13 O28 Zn2 114.1(4) . .
C17 O26 Zn2 109.6(4) . .
C21 O25 Zn1 113.1(4) . .
C15 O27 H27 109.5 . .
C5 O36 Zn2 129.6(5) . .
C20 N19 N18 117.4(5) . .
C20 N19 Zn2 127.1(4) . .
N18 N19 Zn2 115.5(4) . .
C10 N11 N12 118.1(5) . .
C10 N11 Zn2 127.7(5) . .
N12 N11 Zn2 114.1(4) . .
C34 O35 Zn2 128.9(4) . .
C31 C30 C29 122.3(8) . .
C31 C30 H30 118.8 . .
C29 C30 H30 118.9 . .
C30 C31 C32 119.4(7) . .
C30 C31 H31 120.4 . .
C32 C31 H31 120.3 . .
C8 C9 C4 122.7(7) . .
C8 C9 H9 118.7 . .
C4 C9 H9 118.7 . .
O36 C5 C6 118.6(7) . .
O36 C5 C4 124.2(6) . .
C6 C5 C4 117.1(6) . .
O25 C21 N22 122.2(5) . .
O25 C21 C15 118.7(5) . .
N22 C21 C15 119.0(5) . .
C9 C8 C7 119.5(6) . .
C9 C8 H8 120.3 . .
C7 C8 H8 120.2 . .
C21 N22 N23 115.1(5) . .
C21 N22 H22 122.4 . .
N23 N22 H22 122.5 . .
O27 C15 C16 105.5(5) . .
O27 C15 C21 112.0(5) . .
C16 C15 C21 108.5(5) . .
O27 C15 C14 111.0(5) . .
C16 C15 C14 110.7(5) . .
C21 C15 C14 109.1(5) . .
C17 C16 C15 114.8(5) 2_655 .
C17 C16 H16A 108.6 2_655 .
C15 C16 H16A 108.6 . .
C17 C16 H16B 108.5 2_655 .
C15 C16 H16B 108.6 . .
H16A C16 H16B 107.6 . .
N23 C24 C37 124.7(6) . .
N23 C24 H24 117.7 . .
C37 C24 H24 117.7 . .
C40 C41 C42 121.5(7) . .
C40 C41 H41 119.2 . .
C42 C41 H41 119.2 . .
C39 C40 C41 120.5(7) . .
C39 C40 H40 119.7 . .
C41 C40 H40 119.8 . .
O35 C34 C33 119.4(6) . .
O35 C34 C29 122.7(5) . .
C33 C34 C29 117.8(6) . .
N11 C10 C4 124.5(6) . .
N11 C10 H10 117.7 . .
C4 C10 H10 117.7 . .
C5 C6 C7 122.7(7) . .
C5 C6 H6 118.7 . .
C7 C6 H6 118.6 . .
C17 N18 N19 116.8(5) . .
C17 N18 H18 121.6 . .
N19 N18 H18 121.6 . .
C13 C14 C15 113.3(5) . .
C13 C14 H14A 108.9 . .
C15 C14 H14A 108.9 . .
C13 C14 H14B 108.9 . .
C15 C14 H14B 108.9 . .
H14A C14 H14B 107.7 . .
C13 N12 N11 115.7(5) . .
C13 N12 H12 122.1 . .
N11 N12 H12 122.2 . .
O26 C17 N18 122.3(5) . .
O26 C17 C16 121.9(5) . 2_655
N18 C17 C16 115.7(5) . 2_655
O28 C13 N12 120.7(6) . .
O28 C13 C14 122.4(5) . .
N12 C13 C14 116.9(5) . .
N19 C20 C29 125.6(6) . .
N19 C20 H20 117.3 . .
C29 C20 H20 117.2 . .
C37 C38 C39 122.4(7) . .
C37 C38 H38 118.8 . .
C39 C38 H38 118.8 . .
C9 C4 C5 118.7(6) . .
C9 C4 C10 116.9(6) . .
C5 C4 C10 124.4(5) . .
C30 C29 C34 117.8(6) . .
C30 C29 C20 116.7(6) . .
C34 C29 C20 125.5(6) . .
C32 C33 C34 122.2(7) . .
C32 C33 H33 118.9 . .
C34 C33 H33 118.9 . .
C38 C37 C42 118.6(6) . .
C38 C37 C24 117.5(6) . .
C42 C37 C24 123.9(6) . .
C33 C32 C31 120.4(7) . .
C33 C32 H32 119.8 . .
C31 C32 H32 119.7 . .
C8 C7 C6 119.1(7) . .
C8 C7 H7 120.5 . .
C6 C7 H7 120.5 . .
C42 O43 Zn1 126.4(4) . .
C24 N23 N22 119.3(5) . .
C24 N23 Zn1 126.4(4) . .
N22 N23 Zn1 114.0(4) . .
O43 C42 C41 118.7(6) . .
O43 C42 C37 123.3(6) . .
C41 C42 C37 118.0(6) . .
C40 C39 C38 119.0(6) . .
C40 C39 H39 120.5 . .
C38 C39 H39 120.5 . .
H5AA O5AA H5AB 109.5 . .
H6AA O6AA H6AB 109.5 . .
H6A O6 H6B 109.5 . .
H8A O8 H8B 109.5 . .
H1AA O1AA H1AB 109.5 . .
H0AD O0AA H0AE 109.4 . .
H4A O4 H4B 109.5 . .
H2AA O2AA H2AB 109.5 . .
C0AA O3AA H3AA 129.2 . .
O3AA C0AA H0AA 124.3 . .
O3AA C0AA H0AB 124.3 . .
O3AA C0AA H0AC 124.3 . .
O2 O4AA O2 180.0(15) 3_445 7_656
H1 O1 H3AB 109.5 . .
H7AA O7AA H7AB 109.5 . .

loop_
_geom_bond_atom_site_label_1
_geom_bond_atom_site_label_2
_geom_bond_distance
_geom_bond_site_symmetry_2
Zn1 O43 2.011(4) 2_655
Zn1 O43 2.011(4) .
Zn1 N23 2.081(5) 2_655
Zn1 N23 2.081(5) .
Zn1 O25 2.177(4) .
Zn1 O25 2.177(4) 2_655
Zn2 O36 1.986(5) .
Zn2 O35 2.020(4) .
Zn2 N19 2.063(5) .
Zn2 N11 2.080(5) .
Zn2 O28 2.167(5) .
Zn2 O26 2.278(4) .
O28 C13 1.233(7) .
O26 C17 1.244(7) .
O25 C21 1.230(7) .
O27 C15 1.415(7) .
O27 H27 0.8200 .
O36 C5 1.323(7) .
N19 C20 1.292(7) .
N19 N18 1.369(7) .
N11 C10 1.292(7) .
N11 N12 1.379(8) .
O35 C34 1.335(7) .
C30 C31 1.364(11) .
C30 C29 1.414(8) .
C30 H30 0.9300 .
C31 C32 1.386(12) .
C31 H31 0.9300 .
C9 C8 1.360(10) .
C9 C4 1.401(8) .
C9 H9 0.9300 .
C5 C6 1.380(10) .
C5 C4 1.440(9) .
C21 N22 1.327(7) .
C21 C15 1.541(8) .
C8 C7 1.385(10) .
C8 H8 0.9300 .
N22 N23 1.390(7) .
N22 H22 0.8600 .
C15 C16 1.527(10) .
C15 C14 1.551(8) .
C16 C17 1.512(8) 2_655
C16 H16A 0.9700 .
C16 H16B 0.9700 .
C24 N23 1.294(8) .
C24 C37 1.437(9) .
C24 H24 0.9300 .
C41 C40 1.393(9) .
C41 C42 1.393(9) .
C41 H41 0.9300 .
C40 C39 1.360(11) .
C40 H40 0.9300 .
C34 C33 1.406(9) .
C34 C29 1.429(9) .
C10 C4 1.456(9) .
C10 H10 0.9300 .
C6 C7 1.411(9) .
C6 H6 0.9300 .
N18 C17 1.345(7) .
N18 H18 0.8600 .
C14 C13 1.498(9) .
C14 H14A 0.9700 .
C14 H14B 0.9700 .
N12 C13 1.358(7) .
N12 H12 0.8600 .
C17 C16 1.512(8) 2_655
C20 C29 1.431(8) .
C20 H20 0.9300 .
C38 C37 1.383(8) .
C38 C39 1.390(10) .
C38 H38 0.9300 .
C33 C32 1.359(11) .
C33 H33 0.9300 .
C37 C42 1.424(9) .
C32 H32 0.9300 .
C7 H7 0.9300 .
O43 C42 1.318(7) .
C39 H39 0.9300 .
O5AA H5AA 0.8499 .
O5AA H5AB 0.8500 .
O6AA H6AA 0.8500 .
O6AA H6AB 0.8501 .
O6 H6A 0.8500 .
O6 H6B 0.8501 .
O8 H8A 0.8499 .
O8 H8B 0.8498 .
O1AA H1AA 0.8500 .
O1AA H1AB 0.8499 .
O0AA H0AD 0.8500 .
O0AA H0AE 0.8504 .
O4 H4A 0.8498 .
O4 H4B 0.8503 .
O2AA H2AA 0.8497 .
O2AA H2AB 0.8501 .
O3AA C0AA 1.41(3) .
O3AA H3AA 1.0112 .
C0AA H0AA 1.0958 .
C0AA H0AB 1.0958 .
C0AA H0AC 1.0958 .
O4AA O2 1.53(4) 3_445
O4AA O2 1.53(4) 7_656
O1 H1 0.8503 .
O1 H3AB 0.8502 .
O2 O4AA 1.53(4) 3
O7AA H7AA 0.8499 .
O7AA H7AB 0.8497 .

loop_
_geom_hbond_atom_site_label_D
_geom_hbond_atom_site_label_H
_geom_hbond_atom_site_label_A
_geom_hbond_distance_DH
_geom_hbond_distance_HA
_geom_hbond_distance_DA
_geom_hbond_angle_DHA
_geom_hbond_site_symmetry_A
O27 H27 O1AA 0.82 1.81 2.616(6) 169.8 .
N22 H22 O27 0.86 2.19 2.893(6) 138.3 5_666
N18 H18 O5AA 0.86 2.02 2.776(6) 146.1 .
N12 H12 O8 0.86 1.94 2.767(6) 159.6 .
O5AA H5AB O43 0.85 1.82 2.635(6) 158.7 .
O5AA H5AA O0AA 0.85 1.88 2.716(9) 166.7 4_655
O6AA H6AB O35 0.85 1.99 2.784(5) 155.7 7_656
O6 H6A O8 0.85 2.53 2.925 109.4 .
O6 H6B O0AA 0.85 2.33 2.883(3) 123.2 2_655
O8 H8B O4 0.85 2.52 2.603(8) 86.0 .
O1AA H1AB O35 0.85 1.92 2.765(6) 170.8 .
O1AA H1AA O5AA 0.85 1.94 2.760(3) 162.4 6_566
O0AA H0AD O7AA 0.85 2.12 2.818(10) 139.7 .
O2AA H2AB O3AA 0.85 2.25 2.896(19) 132.6 .
O2AA H2AB O1 0.85 1.84 2.23(4) 105.7 .
O3AA H3AA O2AA 1.01 2.08 2.896(19) 136.6 .
O1 H3AB O2AA 0.85 1.73 2.23(4) 115.3 .
O1 H1 O3AA 0.85 1.13 1.95(4) 159.0 .
O7AA H7AA O7AA 0.85 2.05 2.813(16) 149.8 2_655
O6AA H6AA O4 0.85 1.95 2.732(8) 152.7 .
O0AA H0AE O6 0.85 2.12 2.883(3) 149.8 2_655
O4 H4B O6AA 0.85 1.99 2.732(8) 145.8 .
O4 H4A O7AA 0.85 2.22 2.768(14) 121.8 2_655
O2AA H2AA O7AA 0.85 1.98 2.700(12) 142.1 4_655

loop_
_geom_torsion_atom_site_label_1
_geom_torsion_atom_site_label_2
_geom_torsion_atom_site_label_3
_geom_torsion_atom_site_label_4
_geom_torsion
_geom_torsion_site_symmetry_1
_geom_torsion_site_symmetry_4
O36 Zn2 O28 C13 7.1(9) . .
O35 Zn2 O28 C13 -109.6(4) . .
N19 Zn2 O28 C13 161.5(4) . .
N11 Zn2 O28 C13 -2.8(4) . .
O26 Zn2 O28 C13 87.4(4) . .
O36 Zn2 O26 C17 -105.2(4) . .
O35 Zn2 O26 C17 21.4(8) . .
N19 Zn2 O26 C17 -6.4(4) . .
N11 Zn2 O26 C17 165.5(4) . .
O28 Zn2 O26 C17 90.1(4) . .
O43 Zn1 O25 C21 -97.1(4) 2_655 .
O43 Zn1 O25 C21 40.3(6) . .
N23 Zn1 O25 C21 175.8(4) 2_655 .
N23 Zn1 O25 C21 -3.7(4) . .
O25 Zn1 O25 C21 105.7(4) 2_655 .
O35 Zn2 O36 C5 103.6(6) . .
N19 Zn2 O36 C5 -166.3(5) . .
N11 Zn2 O36 C5 -2.6(6) . .
O28 Zn2 O36 C5 -12.1(11) . .
O26 Zn2 O36 C5 -91.1(6) . .
O36 Zn2 N19 C20 -90.0(6) . .
O35 Zn2 N19 C20 7.2(6) . .
N11 Zn2 N19 C20 152.5(6) . .
O28 Zn2 N19 C20 96.7(6) . .
O26 Zn2 N19 C20 178.8(6) . .
O36 Zn2 N19 N18 92.5(4) . .
O35 Zn2 N19 N18 -170.3(4) . .
N11 Zn2 N19 N18 -25.0(9) . .
O28 Zn2 N19 N18 -80.8(4) . .
O26 Zn2 N19 N18 1.3(4) . .
O36 Zn2 N11 C10 -0.4(6) . .
O35 Zn2 N11 C10 -97.8(5) . .
N19 Zn2 N11 C10 118.6(7) . .
O28 Zn2 N11 C10 177.0(6) . .
O26 Zn2 N11 C10 93.2(5) . .
O36 Zn2 N11 N12 -176.3(4) . .
O35 Zn2 N11 N12 86.3(4) . .
N19 Zn2 N11 N12 -57.4(8) . .
O28 Zn2 N11 N12 1.1(4) . .
O26 Zn2 N11 N12 -82.7(4) . .
O36 Zn2 O35 C34 87.1(5) . .
N19 Zn2 O35 C34 -12.2(5) . .
N11 Zn2 O35 C34 178.6(5) . .
O28 Zn2 O35 C34 -106.9(5) . .
O26 Zn2 O35 C34 -39.0(9) . .
C29 C30 C31 C32 0.3(12) . .
Zn2 O36 C5 C6 -178.1(5) . .
Zn2 O36 C5 C4 3.4(9) . .
Zn1 O25 C21 N22 8.6(7) . .
Zn1 O25 C21 C15 -172.7(4) . .
C4 C9 C8 C7 4.8(12) . .
O25 C21 N22 N23 -9.8(9) . .
C15 C21 N22 N23 171.5(5) . .
O25 C21 C15 O27 -172.4(5) . .
N22 C21 C15 O27 6.3(8) . .
O25 C21 C15 C16 -56.4(7) . .
N22 C21 C15 C16 122.4(6) . .
O25 C21 C15 C14 64.4(7) . .
N22 C21 C15 C14 -116.9(6) . .
O27 C15 C16 C17 -179.9(5) . 2_655
C21 C15 C16 C17 60.0(6) . 2_655
C14 C15 C16 C17 -59.8(6) . 2_655
C42 C41 C40 C39 0.9(13) . .
Zn2 O35 C34 C33 -170.8(5) . .
Zn2 O35 C34 C29 10.2(9) . .
N12 N11 C10 C4 178.4(5) . .
Zn2 N11 C10 C4 2.6(9) . .
O36 C5 C6 C7 -178.9(7) . .
C4 C5 C6 C7 -0.3(11) . .
C20 N19 N18 C17 -174.0(6) . .
Zn2 N19 N18 C17 3.8(7) . .
O27 C15 C14 C13 -67.5(6) . .
C16 C15 C14 C13 175.7(5) . .
C21 C15 C14 C13 56.3(6) . .
C10 N11 N12 C13 -175.8(5) . .
Zn2 N11 N12 C13 0.6(6) . .
Zn2 O26 C17 N18 11.3(7) . .
Zn2 O26 C17 C16 -166.4(5) . 2_655
N19 N18 C17 O26 -10.9(9) . .
N19 N18 C17 C16 166.9(5) . 2_655
Zn2 O28 C13 N12 4.2(7) . .
Zn2 O28 C13 C14 -175.0(4) . .
N11 N12 C13 O28 -3.3(8) . .
N11 N12 C13 C14 175.9(5) . .
C15 C14 C13 O28 -43.9(8) . .
C15 C14 C13 N12 136.9(5) . .
N18 N19 C20 C29 177.3(6) . .
Zn2 N19 C20 C29 -0.2(9) . .
C8 C9 C4 C5 -2.3(10) . .
C8 C9 C4 C10 176.9(7) . .
O36 C5 C4 C9 178.5(6) . .
C6 C5 C4 C9 0.0(9) . .
O36 C5 C4 C10 -0.7(10) . .
C6 C5 C4 C10 -179.2(6) . .
N11 C10 C4 C9 178.4(6) . .
N11 C10 C4 C5 -2.4(10) . .
C31 C30 C29 C34 0.5(11) . .
C31 C30 C29 C20 178.5(7) . .
O35 C34 C29 C30 178.9(6) . .
C33 C34 C29 C30 -0.1(9) . .
O35 C34 C29 C20 1.2(10) . .
C33 C34 C29 C20 -177.9(6) . .
N19 C20 C29 C30 175.9(7) . .
N19 C20 C29 C34 -6.4(10) . .
O35 C34 C33 C32 179.7(7) . .
C29 C34 C33 C32 -1.2(11) . .
C39 C38 C37 C42 0.5(11) . .
C39 C38 C37 C24 179.9(7) . .
N23 C24 C37 C38 170.5(7) . .
N23 C24 C37 C42 -10.1(11) . .
C34 C33 C32 C31 2.1(13) . .
C30 C31 C32 C33 -1.6(13) . .
C9 C8 C7 C6 -4.9(13) . .
C5 C6 C7 C8 2.8(13) . .
O43 Zn1 O43 C42 60.6(5) 2_655 .
N23 Zn1 O43 C42 148.2(5) 2_655 .
N23 Zn1 O43 C42 -32.5(5) . .
O25 Zn1 O43 C42 -74.7(7) . .
O25 Zn1 O43 C42 -136.8(5) 2_655 .
C37 C24 N23 N22 179.4(6) . .
C37 C24 N23 Zn1 -7.2(9) . .
C21 N22 N23 C24 179.7(6) . .
C21 N22 N23 Zn1 5.5(6) . .
O43 Zn1 N23 C24 -83.3(6) 2_655 .
O43 Zn1 N23 C24 22.4(5) . .
N23 Zn1 N23 C24 149.6(5) 2_655 .
O25 Zn1 N23 C24 -174.8(6) . .
O25 Zn1 N23 C24 114.1(5) 2_655 .
O43 Zn1 N23 N22 90.5(4) 2_655 .
O43 Zn1 N23 N22 -163.8(4) . .
N23 Zn1 N23 N22 -36.7(4) 2_655 .
O25 Zn1 N23 N22 -1.0(4) . .
O25 Zn1 N23 N22 -72.1(4) 2_655 .
Zn1 O43 C42 C41 -153.1(5) . .
Zn1 O43 C42 C37 27.6(9) . .
C40 C41 C42 O43 -179.8(7) . .
C40 C41 C42 C37 -0.5(11) . .
C38 C37 C42 O43 179.1(6) . .
C24 C37 C42 O43 -0.3(11) . .
C38 C37 C42 C41 -0.2(10) . .
C24 C37 C42 C41 -179.5(7) . .
C41 C40 C39 C38 -0.6(13) . .
C37 C38 C39 C40 -0.1(12) . .
